data_4343918
loop_
_publ_author_name
'Sivakumar, T.'
'Ok, K.M.'
'Halasyamani, P.S.'

_publ_section_title
;
 Synthesis, structure, and characterization of novel two- and
 three-dimensional vanadates: Ba2.5 (V O2)3 (Se O3)4 . H2 O and La (V O2)2
 (Te O6) . 3H2 O
;
_journal_name_full 'Inorganic Chemistry'
_journal_page_first 3602
_journal_page_last 3605
_journal_volume 45
_journal_year 2006
_chemical_formula_sum 'H6 La O15 Te V3'
_chemical_name_systematic 'La (V O2)3 (Te O6) (H2 O)3'
_space_group_IT_number 161
_symmetry_space_group_name_Hall 'R 3 -2"c'
_symmetry_space_group_name_H-M 'R 3 c :H'
_cell_angle_alpha 90
_cell_angle_beta 90
_cell_angle_gamma 120
_cell_formula_units_Z 6
_cell_length_a 9.4577
_cell_length_b 9.4577
_cell_length_c 23.455
_cell_volume 1816.926
_citation_journal_id_ASTM INOCAJ
_cod_data_source_file Sivakumar_INOCAJ_2006_772.cif
_cod_data_source_block H6La1O15Te1V3
_cod_original_formula_sum 'H6 La1 O15 Te1 V3'
_cod_database_code 4343918

loop_
_symmetry_equiv_pos_as_xyz
x,y,z
-y,x-y,z
-x+y,-x,z
-y,-x,z+1/2
x,x-y,z+1/2
-x+y,y,z+1/2
x+2/3,y+1/3,z+1/3
-y+2/3,x-y+1/3,z+1/3
-x+y+2/3,-x+1/3,z+1/3
-y+2/3,-x+1/3,z+5/6
x+2/3,x-y+1/3,z+5/6
-x+y+2/3,y+1/3,z+5/6
x+1/3,y+2/3,z+2/3
-y+1/3,x-y+2/3,z+2/3
-x+y+1/3,-x+2/3,z+2/3
-y+1/3,-x+2/3,z+7/6
x+1/3,x-y+2/3,z+7/6
-x+y+1/3,y+2/3,z+7/6

loop_
_atom_site_label
_atom_site_type_symbol
_atom_site_fract_x
_atom_site_fract_y
_atom_site_fract_z
_atom_site_occupancy
_atom_site_U_iso_or_equiv
O4 O-2 0.475 0.3251 0.1328 1 0.0
O2 O-2 0.1477 0.5428 0.1687 1 0.0
O5 O-2 0.8579 0.5252 -0.0188 1 0.0
Te1 Te+6 0.3333 0.6667 0.12215 1 0.0
O1 O-2 0.6004 0.456 0.242 1 0.0
V1 V+5 0.44581 0.41079 0.18903 1 0.0
La1 La+3 0.6667 0.3333 0.05642 1 0.0
O3 O-2 0.2671 0.2799 0.2148 1 0.0
